data_4327783
loop_
_publ_author_name
'Alexander M. Willcocks'
'Thomas P. Robinson'
'Christopher Roche'
'Thomas Pugh'
'Stephen P. Richards'
'Andrew J. Kingsley'
'John P. Lowe'
'Andrew L. Johnson'

_publ_contact_author_address
;
Department of Chemistry,
University of Bath.
Claverton Down.
Bath.
BA2 7AY
United Kingdon
;
_publ_contact_author_email a.l.johnson@bath.ac.uk
_publ_contact_author_fax '+44 (0) 1225 386231'
_publ_contact_author_name
;
Dr. Andrew L. Johnson 
;
_publ_contact_author_phone '+44 (0) 1225 384467'
_publ_section_title
;
 Multinuclear Copper(I) Guanidinate Complexes
;
_journal_name_full 'Inorganic Chemistry'
_journal_page_first 246
_journal_page_last 257
_journal_paper_doi 10.1021/ic201602m
_journal_volume 51
_journal_year 2012
_chemical_formula_sum 'C22 H48 Cl Cu3 N6'
_chemical_formula_weight 622.73
_chemical_name_systematic
;
 ?
;
_space_group_IT_number 2
_symmetry_cell_setting triclinic
_symmetry_space_group_name_Hall '-P 1'
_symmetry_space_group_name_H-M 'P -1'
_atom_sites_solution_hydrogens geom
_atom_sites_solution_primary direct
_atom_sites_solution_secondary difmap
_audit_creation_method SHELXL-97
_cell_angle_alpha 103.8760(10)
_cell_angle_beta 107.0910(10)
_cell_angle_gamma 98.0770(10)
_cell_formula_units_Z 2
_cell_length_a 10.215(2)
_cell_length_b 10.644(2)
_cell_length_c 14.732(3)
_cell_measurement_reflns_used 19713
_cell_measurement_temperature 150(2)
_cell_measurement_theta_max 27.44
_cell_measurement_theta_min 8.17
_cell_volume 1447.4(5)
_computing_cell_refinement 'HKL Scalepack (Otwinowski & Minor 1997)'
_computing_data_collection 'Kappa CCD'
_computing_data_reduction 'Denzo and Scalepak (Otwinowski & Minor, 1997)'
_computing_molecular_graphics 'ORTEP 3 for Windows (Farrugia, 1997)'
_computing_publication_material 'SHELXL-97 (Sheldrick, 1997)'
_computing_structure_refinement 'SHELXL-97 (Sheldrick, 1997)'
_computing_structure_solution 'SHELXS-86 (Sheldrick, 1986)'
_diffrn_ambient_temperature 150(2)
_diffrn_measured_fraction_theta_full 0.969
_diffrn_measured_fraction_theta_max 0.969
_diffrn_measurement_device_type 'Bruker Kappa CCD Diffractometer'
_diffrn_measurement_method 'omega and phi scans'
_diffrn_radiation_monochromator graphite
_diffrn_radiation_source 'fine-focus sealed tube'
_diffrn_radiation_type MoK\a
_diffrn_radiation_wavelength 0.71073
_diffrn_reflns_av_R_equivalents 0.0558
_diffrn_reflns_av_sigmaI/netI 0.0439
_diffrn_reflns_limit_h_max 13
_diffrn_reflns_limit_h_min -12
_diffrn_reflns_limit_k_max 13
_diffrn_reflns_limit_k_min -13
_diffrn_reflns_limit_l_max 19
_diffrn_reflns_limit_l_min -19
_diffrn_reflns_number 19713
_diffrn_reflns_theta_full 27.44
_diffrn_reflns_theta_max 27.44
_diffrn_reflns_theta_min 8.17
_diffrn_standards_decay_% 0
_diffrn_standards_interval_count 0
_diffrn_standards_interval_time 0
_diffrn_standards_number 0
_exptl_absorpt_coefficient_mu 2.296
_exptl_absorpt_correction_T_max 0.8029
_exptl_absorpt_correction_T_min 0.5975
_exptl_absorpt_correction_type multi-scan
_exptl_absorpt_process_details 'SORTAV (Blessing, 1995)'
_exptl_crystal_colour colorless
_exptl_crystal_density_diffrn 1.429
_exptl_crystal_description block
_exptl_crystal_F_000 652
_exptl_crystal_size_max 0.25
_exptl_crystal_size_mid 0.25
_exptl_crystal_size_min 0.10
_refine_diff_density_max 0.546
_refine_diff_density_min -0.609
_refine_diff_density_rms 0.072
_refine_ls_extinction_coef 0.0049(10)
_refine_ls_extinction_expression Fc^*^=kFc[1+0.001xFc^2^\l^3^/sin(2\q)]^-1/4^
_refine_ls_extinction_method SHELXL
_refine_ls_goodness_of_fit_ref 1.100
_refine_ls_hydrogen_treatment constr
_refine_ls_matrix_type full
_refine_ls_number_parameters 306
_refine_ls_number_reflns 6405
_refine_ls_number_restraints 0
_refine_ls_restrained_S_all 1.100
_refine_ls_R_factor_all 0.0364
_refine_ls_R_factor_gt 0.0308
_refine_ls_shift/su_max 0.002
_refine_ls_shift/su_mean 0.000
_refine_ls_structure_factor_coef Fsqd
_refine_ls_weighting_details 'calc w=1/[\s^2^(Fo^2^)+(0.0292P)^2^+0.5579P] where P=(Fo^2^+2Fc^2^)/3'
_refine_ls_weighting_scheme calc
_refine_ls_wR_factor_gt 0.0758
_refine_ls_wR_factor_ref 0.0788
_reflns_number_gt 5707
_reflns_number_total 6405
_reflns_threshold_expression >2sigma(I)
_cod_data_source_file ic201602m_si_004_5.cif
_cod_data_source_block '[Cu3(L3)2(Cl)]'
_cod_depositor_comments
;
The following automatic conversions were performed:

'_refine_ls_hydrogen_treatment' value 'Constr' changed to 'constr'
according to the built-in table from CIF Core dictionary named
'cif_core.dic' version 2.4.1 from 2010-06-29.

Automatic conversion script
Id: cif_fix_values 1715 2011-07-08 13:25:40Z adriana 
;
_cod_database_code 4327783

loop_
_symmetry_equiv_pos_as_xyz
'x, y, z'
'-x, -y, -z'

loop_
_atom_site_label
_atom_site_type_symbol
_atom_site_fract_x
_atom_site_fract_y
_atom_site_fract_z
_atom_site_U_iso_or_equiv
_atom_site_adp_type
_atom_site_occupancy
_atom_site_symmetry_multiplicity
_atom_site_calc_flag
_atom_site_refinement_flags
Cu1 Cu 0.36397(2) 0.12334(2) 0.760302(17) 0.01974(8) Uani 1 1 d .
Cu2 Cu 0.31510(2) 0.36963(2) 0.757289(18) 0.02242(8) Uani 1 1 d .
Cu3 Cu 0.10368(2) 0.16580(2) 0.735232(18) 0.02202(8) Uani 1 1 d .
Cl1 Cl 0.10081(5) 0.37017(5) 0.74476(4) 0.02726(12) Uani 1 1 d .
N1 N 0.51957(16) 0.25279(15) 0.85629(12) 0.0200(3) Uani 1 1 d .
N2 N 0.50634(17) 0.40364(16) 0.76747(13) 0.0221(3) Uani 1 1 d .
N3 N 0.72985(17) 0.39859(17) 0.87360(14) 0.0257(4) Uani 1 1 d .
N4 N 0.24434(17) -0.03543(16) 0.66649(12) 0.0215(3) Uani 1 1 d .
N5 N 0.06446(17) -0.01549(16) 0.72931(13) 0.0222(3) Uani 1 1 d .
N6 N 0.07378(18) -0.22951(16) 0.63987(14) 0.0278(4) Uani 1 1 d .
C1 C 0.58529(19) 0.35247(18) 0.83211(15) 0.0215(4) Uani 1 1 d .
C2 C 0.5600(2) 0.2379(2) 0.95842(15) 0.0246(4) Uani 1 1 d .
C3 C 0.4206(2) 0.2117(3) 0.97798(18) 0.0337(5) Uani 1 1 d .
H3A H 0.3764 0.2871 0.9742 0.051 Uiso 1 1 calc R
H3B H 0.4387 0.2005 1.0444 0.051 Uiso 1 1 calc R
H3C H 0.3576 0.1307 0.9279 0.051 Uiso 1 1 calc R
C4 C 0.6233(3) 0.1158(2) 0.96161(19) 0.0352(5) Uani 1 1 d .
H4A H 0.5623 0.0389 0.9063 0.053 Uiso 1 1 calc R
H4B H 0.6312 0.0971 1.0248 0.053 Uiso 1 1 calc R
H4C H 0.7168 0.1334 0.9558 0.053 Uiso 1 1 calc R
C5 C 0.6566(3) 0.3610(2) 1.04122(17) 0.0372(5) Uani 1 1 d .
H5A H 0.7513 0.3727 1.0369 0.056 Uiso 1 1 calc R
H5B H 0.6607 0.3497 1.1060 0.056 Uiso 1 1 calc R
H5C H 0.6197 0.4395 1.0338 0.056 Uiso 1 1 calc R
C6 C 0.5512(2) 0.4611(2) 0.69510(17) 0.0278(4) Uani 1 1 d .
C7 C 0.6735(3) 0.4104(3) 0.6699(2) 0.0406(6) Uani 1 1 d .
H7A H 0.7605 0.4496 0.7270 0.061 Uiso 1 1 calc R
H7B H 0.6840 0.4359 0.6123 0.061 Uiso 1 1 calc R
H7C H 0.6540 0.3134 0.6542 0.061 Uiso 1 1 calc R
C8 C 0.5849(3) 0.6137(2) 0.7305(2) 0.0397(6) Uani 1 1 d .
H8A H 0.5095 0.6437 0.7520 0.060 Uiso 1 1 calc R
H8B H 0.5927 0.6480 0.6758 0.060 Uiso 1 1 calc R
H8C H 0.6741 0.6467 0.7863 0.060 Uiso 1 1 calc R
C9 C 0.4234(3) 0.4162(3) 0.59920(18) 0.0373(5) Uani 1 1 d .
H9A H 0.4012 0.3192 0.5726 0.056 Uiso 1 1 calc R
H9B H 0.4447 0.4560 0.5502 0.056 Uiso 1 1 calc R
H9C H 0.3426 0.4448 0.6135 0.056 Uiso 1 1 calc R
C10 C 0.7983(2) 0.5379(2) 0.9205(2) 0.0364(5) Uani 1 1 d .
H10A H 0.7271 0.5911 0.9165 0.055 Uiso 1 1 calc R
H10B H 0.8614 0.5651 0.8864 0.055 Uiso 1 1 calc R
H10C H 0.8528 0.5517 0.9905 0.055 Uiso 1 1 calc R
C11 C 0.8231(2) 0.3076(2) 0.8764(2) 0.0351(5) Uani 1 1 d .
H11A H 0.7685 0.2172 0.8378 0.053 Uiso 1 1 calc R
H11B H 0.8698 0.3103 0.9455 0.053 Uiso 1 1 calc R
H11C H 0.8941 0.3337 0.8477 0.053 Uiso 1 1 calc R
C21 C 0.1269(2) -0.09331(18) 0.67886(15) 0.0218(4) Uani 1 1 d .
C22 C 0.2834(2) -0.0818(2) 0.57645(16) 0.0267(4) Uani 1 1 d .
C23 C 0.3305(3) 0.0447(2) 0.55060(19) 0.0383(5) Uani 1 1 d .
H23A H 0.2532 0.0905 0.5383 0.057 Uiso 1 1 calc R
H23B H 0.3566 0.0207 0.4908 0.057 Uiso 1 1 calc R
H23C H 0.4118 0.1036 0.6062 0.057 Uiso 1 1 calc R
C24 C 0.4086(3) -0.1469(3) 0.5989(2) 0.0387(5) Uani 1 1 d .
H24A H 0.4846 -0.0876 0.6580 0.058 Uiso 1 1 calc R
H24B H 0.4417 -0.1635 0.5420 0.058 Uiso 1 1 calc R
H24C H 0.3797 -0.2312 0.6112 0.058 Uiso 1 1 calc R
C25 C 0.1621(3) -0.1713(3) 0.48402(18) 0.0372(5) Uani 1 1 d .
H25A H 0.1413 -0.2606 0.4909 0.056 Uiso 1 1 calc R
H25B H 0.1891 -0.1765 0.4249 0.056 Uiso 1 1 calc R
H25C H 0.0784 -0.1341 0.4772 0.056 Uiso 1 1 calc R
C26 C -0.0197(2) -0.0552(2) 0.78967(17) 0.0271(4) Uani 1 1 d .
C27 C 0.0024(3) -0.1817(2) 0.8180(2) 0.0378(5) Uani 1 1 d .
H27A H -0.0436 -0.2593 0.7592 0.057 Uiso 1 1 calc R
H27B H -0.0384 -0.1887 0.8695 0.057 Uiso 1 1 calc R
H27C H 0.1033 -0.1784 0.8433 0.057 Uiso 1 1 calc R
C28 C -0.1768(2) -0.0657(3) 0.7367(2) 0.0355(5) Uani 1 1 d .
H28A H -0.1888 0.0161 0.7189 0.053 Uiso 1 1 calc R
H28B H -0.2292 -0.0782 0.7811 0.053 Uiso 1 1 calc R
H28C H -0.2124 -0.1416 0.6762 0.053 Uiso 1 1 calc R
C29 C 0.0285(2) 0.0586(2) 0.88696(18) 0.0331(5) Uani 1 1 d .
H29A H 0.1259 0.0623 0.9255 0.050 Uiso 1 1 calc R
H29B H -0.0322 0.0433 0.9256 0.050 Uiso 1 1 calc R
H29C H 0.0227 0.1429 0.8719 0.050 Uiso 1 1 calc R
C30 C -0.0712(2) -0.2870(2) 0.5751(2) 0.0395(6) Uani 1 1 d .
H30A H -0.1188 -0.2157 0.5630 0.059 Uiso 1 1 calc R
H30B H -0.1196 -0.3395 0.6068 0.059 Uiso 1 1 calc R
H30C H -0.0729 -0.3445 0.5117 0.059 Uiso 1 1 calc R
C31 C 0.1604(3) -0.3230(2) 0.6582(2) 0.0421(6) Uani 1 1 d .
H31A H 0.2534 -0.2752 0.7064 0.063 Uiso 1 1 calc R
H31B H 0.1703 -0.3709 0.5958 0.063 Uiso 1 1 calc R
H31C H 0.1162 -0.3865 0.6849 0.063 Uiso 1 1 calc R

loop_
_atom_site_aniso_label
_atom_site_aniso_U_11
_atom_site_aniso_U_22
_atom_site_aniso_U_33
_atom_site_aniso_U_23
_atom_site_aniso_U_13
_atom_site_aniso_U_12
Cu1 0.01619(12) 0.01808(12) 0.02166(13) 0.00462(9) 0.00464(9) -0.00026(9)
Cu2 0.01578(13) 0.02276(13) 0.02905(15) 0.00935(10) 0.00750(10) 0.00285(9)
Cu3 0.02048(13) 0.01807(13) 0.02830(14) 0.00862(10) 0.00868(10) 0.00297(9)
Cl1 0.0190(2) 0.0203(2) 0.0429(3) 0.0103(2) 0.0106(2) 0.00405(17)
N1 0.0163(7) 0.0205(8) 0.0221(8) 0.0063(6) 0.0060(6) 0.0016(6)
N2 0.0176(7) 0.0214(8) 0.0283(9) 0.0092(7) 0.0095(7) 0.0009(6)
N3 0.0148(7) 0.0225(8) 0.0356(10) 0.0064(7) 0.0054(7) 0.0017(6)
N4 0.0196(8) 0.0197(7) 0.0224(8) 0.0040(6) 0.0061(7) 0.0023(6)
N5 0.0181(7) 0.0207(8) 0.0296(9) 0.0116(7) 0.0088(7) 0.0018(6)
N6 0.0220(8) 0.0167(8) 0.0383(10) 0.0064(7) 0.0043(8) 0.0008(6)
C1 0.0154(8) 0.0188(8) 0.0290(10) 0.0035(7) 0.0095(8) 0.0018(7)
C2 0.0220(9) 0.0264(10) 0.0224(10) 0.0093(8) 0.0033(8) 0.0017(8)
C3 0.0313(11) 0.0433(13) 0.0299(11) 0.0151(10) 0.0129(10) 0.0063(10)
C4 0.0308(11) 0.0339(12) 0.0408(13) 0.0194(10) 0.0053(10) 0.0076(9)
C5 0.0413(13) 0.0360(12) 0.0240(11) 0.0056(9) 0.0035(10) -0.0014(10)
C6 0.0255(10) 0.0288(10) 0.0342(11) 0.0153(9) 0.0139(9) 0.0037(8)
C7 0.0372(13) 0.0510(15) 0.0453(14) 0.0206(12) 0.0250(12) 0.0113(11)
C8 0.0376(13) 0.0282(11) 0.0543(15) 0.0198(11) 0.0140(12) 0.0011(10)
C9 0.0385(12) 0.0416(13) 0.0335(12) 0.0223(10) 0.0101(10) -0.0005(10)
C10 0.0230(10) 0.0288(11) 0.0464(14) 0.0074(10) 0.0043(10) -0.0059(9)
C11 0.0195(10) 0.0382(12) 0.0500(14) 0.0142(10) 0.0132(10) 0.0092(9)
C21 0.0186(9) 0.0182(9) 0.0261(10) 0.0091(7) 0.0035(8) 0.0011(7)
C22 0.0259(10) 0.0260(10) 0.0242(10) 0.0030(8) 0.0075(8) 0.0039(8)
C23 0.0485(14) 0.0379(12) 0.0329(12) 0.0115(10) 0.0215(11) 0.0051(11)
C24 0.0319(12) 0.0412(13) 0.0428(14) 0.0058(11) 0.0152(11) 0.0136(10)
C25 0.0349(12) 0.0412(13) 0.0263(11) 0.0007(9) 0.0061(10) 0.0055(10)
C26 0.0202(9) 0.0297(10) 0.0353(11) 0.0159(9) 0.0110(9) 0.0033(8)
C27 0.0369(12) 0.0362(12) 0.0478(14) 0.0249(11) 0.0163(11) 0.0058(10)
C28 0.0215(10) 0.0412(12) 0.0454(14) 0.0166(10) 0.0121(10) 0.0042(9)
C29 0.0300(11) 0.0400(12) 0.0348(12) 0.0156(10) 0.0162(10) 0.0061(9)
C30 0.0273(11) 0.0285(11) 0.0472(14) 0.0024(10) 0.0031(11) -0.0062(9)
C31 0.0428(13) 0.0219(10) 0.0623(17) 0.0167(11) 0.0140(13) 0.0110(10)

loop_
_atom_type_symbol
_atom_type_description
_atom_type_scat_dispersion_real
_atom_type_scat_dispersion_imag
_atom_type_scat_source
C C 0.0033 0.0016 'International Tables Vol C Tables 4.2.6.8 and 6.1.1.4'
H H 0.0000 0.0000 'International Tables Vol C Tables 4.2.6.8 and 6.1.1.4'
N N 0.0061 0.0033 'International Tables Vol C Tables 4.2.6.8 and 6.1.1.4'
Cl Cl 0.1484 0.1585 'International Tables Vol C Tables 4.2.6.8 and 6.1.1.4'
Cu Cu 0.3201 1.2651 'International Tables Vol C Tables 4.2.6.8 and 6.1.1.4'

loop_
_geom_angle_atom_site_label_1
_geom_angle_atom_site_label_2
_geom_angle_atom_site_label_3
_geom_angle
N1 Cu1 N4 164.36(7)
N1 Cu1 Cu3 119.06(5)
N4 Cu1 Cu3 76.01(5)
N1 Cu1 Cu2 71.74(5)
N4 Cu1 Cu2 122.63(5)
Cu3 Cu1 Cu2 60.072(8)
N2 Cu2 Cl1 168.82(5)
N2 Cu2 Cu3 140.32(5)
Cl1 Cu2 Cu3 50.789(17)
N2 Cu2 Cu1 81.47(5)
Cl1 Cu2 Cu1 109.703(16)
Cu3 Cu2 Cu1 59.016(14)
N5 Cu3 Cl1 166.73(5)
N5 Cu3 Cu1 81.60(5)
Cl1 Cu3 Cu1 111.340(16)
N5 Cu3 Cu2 142.52(5)
Cl1 Cu3 Cu2 50.531(17)
Cu1 Cu3 Cu2 60.912(15)
Cu2 Cl1 Cu3 78.680(19)
C1 N1 C2 123.88(16)
C1 N1 Cu1 120.79(14)
C2 N1 Cu1 115.31(12)
C1 N2 C6 125.82(17)
C1 N2 Cu2 113.01(12)
C6 N2 Cu2 120.31(13)
C1 N3 C10 123.36(18)
C1 N3 C11 121.19(17)
C10 N3 C11 115.39(18)
C21 N4 C22 124.12(16)
C21 N4 Cu1 120.94(14)
C22 N4 Cu1 114.71(12)
C21 N5 C26 126.08(16)
C21 N5 Cu3 115.93(13)
C26 N5 Cu3 117.64(13)
C21 N6 C31 122.06(18)
C21 N6 C30 122.13(18)
C31 N6 C30 115.78(18)
N2 C1 N1 117.71(17)
N2 C1 N3 121.82(17)
N1 C1 N3 120.47(18)
N1 C2 C5 115.11(16)
N1 C2 C4 110.79(18)
C5 C2 C4 110.61(19)
N1 C2 C3 104.68(16)
C5 C2 C3 107.34(19)
C4 C2 C3 107.84(18)
C2 C3 H3A 109.5
C2 C3 H3B 109.5
H3A C3 H3B 109.5
C2 C3 H3C 109.5
H3A C3 H3C 109.5
H3B C3 H3C 109.5
C2 C4 H4A 109.5
C2 C4 H4B 109.5
H4A C4 H4B 109.5
C2 C4 H4C 109.5
H4A C4 H4C 109.5
H4B C4 H4C 109.5
C2 C5 H5A 109.5
C2 C5 H5B 109.5
H5A C5 H5B 109.5
C2 C5 H5C 109.5
H5A C5 H5C 109.5
H5B C5 H5C 109.5
N2 C6 C9 105.80(16)
N2 C6 C7 113.71(18)
C9 C6 C7 107.6(2)
N2 C6 C8 111.35(19)
C9 C6 C8 107.02(19)
C7 C6 C8 110.89(19)
C6 C7 H7A 109.5
C6 C7 H7B 109.5
H7A C7 H7B 109.5
C6 C7 H7C 109.5
H7A C7 H7C 109.5
H7B C7 H7C 109.5
C6 C8 H8A 109.5
C6 C8 H8B 109.5
H8A C8 H8B 109.5
C6 C8 H8C 109.5
H8A C8 H8C 109.5
H8B C8 H8C 109.5
C6 C9 H9A 109.5
C6 C9 H9B 109.5
H9A C9 H9B 109.5
C6 C9 H9C 109.5
H9A C9 H9C 109.5
H9B C9 H9C 109.5
N3 C10 H10A 109.5
N3 C10 H10B 109.5
H10A C10 H10B 109.5
N3 C10 H10C 109.5
H10A C10 H10C 109.5
H10B C10 H10C 109.5
N3 C11 H11A 109.5
N3 C11 H11B 109.5
H11A C11 H11B 109.5
N3 C11 H11C 109.5
H11A C11 H11C 109.5
H11B C11 H11C 109.5
N5 C21 N4 117.95(16)
N5 C21 N6 121.50(17)
N4 C21 N6 120.55(18)
N4 C22 C24 111.11(18)
N4 C22 C25 114.96(18)
C24 C22 C25 111.08(19)
N4 C22 C23 105.37(17)
C24 C22 C23 107.6(2)
C25 C22 C23 106.14(19)
C22 C23 H23A 109.5
C22 C23 H23B 109.5
H23A C23 H23B 109.5
C22 C23 H23C 109.5
H23A C23 H23C 109.5
H23B C23 H23C 109.5
C22 C24 H24A 109.5
C22 C24 H24B 109.5
H24A C24 H24B 109.5
C22 C24 H24C 109.5
H24A C24 H24C 109.5
H24B C24 H24C 109.5
C22 C25 H25A 109.5
C22 C25 H25B 109.5
H25A C25 H25B 109.5
C22 C25 H25C 109.5
H25A C25 H25C 109.5
H25B C25 H25C 109.5
N5 C26 C27 115.20(18)
N5 C26 C29 106.10(16)
C27 C26 C29 106.89(19)
N5 C26 C28 110.07(18)
C27 C26 C28 110.65(18)
C29 C26 C28 107.50(19)
C26 C27 H27A 109.5
C26 C27 H27B 109.5
H27A C27 H27B 109.5
C26 C27 H27C 109.5
H27A C27 H27C 109.5
H27B C27 H27C 109.5
C26 C28 H28A 109.5
C26 C28 H28B 109.5
H28A C28 H28B 109.5
C26 C28 H28C 109.5
H28A C28 H28C 109.5
H28B C28 H28C 109.5
C26 C29 H29A 109.5
C26 C29 H29B 109.5
H29A C29 H29B 109.5
C26 C29 H29C 109.5
H29A C29 H29C 109.5
H29B C29 H29C 109.5
N6 C30 H30A 109.5
N6 C30 H30B 109.5
H30A C30 H30B 109.5
N6 C30 H30C 109.5
H30A C30 H30C 109.5
H30B C30 H30C 109.5
N6 C31 H31A 109.5
N6 C31 H31B 109.5
H31A C31 H31B 109.5
N6 C31 H31C 109.5
H31A C31 H31C 109.5
H31B C31 H31C 109.5

loop_
_geom_bond_atom_site_label_1
_geom_bond_atom_site_label_2
_geom_bond_distance
Cu1 N1 1.8850(16)
Cu1 N4 1.8884(16)
Cu1 Cu3 2.6927(6)
Cu1 Cu2 2.7448(6)
Cu2 N2 1.8901(17)
Cu2 Cl1 2.1431(7)
Cu2 Cu3 2.7221(5)
Cu3 N5 1.8902(16)
Cu3 Cl1 2.1510(7)
N1 C1 1.351(2)
N1 C2 1.492(3)
N2 C1 1.332(3)
N2 C6 1.498(3)
N3 C1 1.385(2)
N3 C10 1.449(3)
N3 C11 1.450(3)
N4 C21 1.352(3)
N4 C22 1.488(3)
N5 C21 1.333(3)
N5 C26 1.495(3)
N6 C21 1.387(2)
N6 C31 1.443(3)
N6 C30 1.454(3)
C2 C5 1.531(3)
C2 C4 1.535(3)
C2 C3 1.535(3)
C3 H3A 0.9800
C3 H3B 0.9800
C3 H3C 0.9800
C4 H4A 0.9800
C4 H4B 0.9800
C4 H4C 0.9800
C5 H5A 0.9800
C5 H5B 0.9800
C5 H5C 0.9800
C6 C9 1.532(3)
C6 C7 1.535(3)
C6 C8 1.536(3)
C7 H7A 0.9800
C7 H7B 0.9800
C7 H7C 0.9800
C8 H8A 0.9800
C8 H8B 0.9800
C8 H8C 0.9800
C9 H9A 0.9800
C9 H9B 0.9800
C9 H9C 0.9800
C10 H10A 0.9800
C10 H10B 0.9800
C10 H10C 0.9800
C11 H11A 0.9800
C11 H11B 0.9800
C11 H11C 0.9800
C22 C24 1.528(3)
C22 C25 1.533(3)
C22 C23 1.537(3)
C23 H23A 0.9800
C23 H23B 0.9800
C23 H23C 0.9800
C24 H24A 0.9800
C24 H24B 0.9800
C24 H24C 0.9800
C25 H25A 0.9800
C25 H25B 0.9800
C25 H25C 0.9800
C26 C27 1.529(3)
C26 C29 1.532(3)
C26 C28 1.540(3)
C27 H27A 0.9800
C27 H27B 0.9800
C27 H27C 0.9800
C28 H28A 0.9800
C28 H28B 0.9800
C28 H28C 0.9800
C29 H29A 0.9800
C29 H29B 0.9800
C29 H29C 0.9800
C30 H30A 0.9800
C30 H30B 0.9800
C30 H30C 0.9800
C31 H31A 0.9800
C31 H31B 0.9800
C31 H31C 0.9800
